data_7713324
loop_
_publ_author_name
'Singh, Karampal'
'Northcote-Smith, Joshua'
'Singh, Kuldip'
'Suntharalingam, Kogularamanan'

_publ_section_title
;
 Cancer stem cell activity of copper(II)-terpyridine complexes with aryl
 sulfonamide groups.
;
_journal_name_full 'Dalton transactions (Cambridge, England : 2003)'
_journal_paper_doi 10.1039/d3dt01294h
_journal_year 2023
_chemical_formula_moiety 'C27 H22 Cl2 Cu N4 O3 S, C2 H3 N'
_chemical_formula_sum 'C29 H25 Cl2 Cu N5 O3 S'
_chemical_formula_weight 658.04
_space_group_crystal_system triclinic
_space_group_IT_number 2
_space_group_name_Hall '-P 1'
_space_group_name_H-M_alt 'P -1'
_atom_sites_solution_hydrogens mixed
_atom_sites_solution_primary dual
_audit_creation_date 2022-05-06
_audit_creation_method
;
Olex2 1.3
(compiled 2020.11.12 svn.r5f609507 for OlexSys, GUI svn.r6403)
;
_audit_update_record
;
2023-04-21 deposited with the CCDC.	2023-06-07 downloaded from the CCDC.
;
_cell_angle_alpha 80.9710(10)
_cell_angle_beta 83.8520(10)
_cell_angle_gamma 69.4890(10)
_cell_formula_units_Z 2
_cell_length_a 7.7290(2)
_cell_length_b 8.4595(2)
_cell_length_c 23.7162(7)
_cell_measurement_reflns_used 9953
_cell_measurement_temperature 150.0
_cell_measurement_theta_max 72.177
_cell_measurement_theta_min 3.780
_cell_volume 1432.07(7)
_computing_cell_refinement 'SAINT V8.40A (Bruker, 2019)'
_computing_data_collection 'SAINT V8.40A (Bruker, 2019)'
_computing_data_reduction 'SAINT V8.40A (Bruker, 2019)'
_computing_molecular_graphics 'Olex2 1.3 (Dolomanov et al., 2009)'
_computing_publication_material 'Olex2 1.3 (Dolomanov et al., 2009)'
_computing_structure_refinement 'SHELXL 2018/3 (Sheldrick, 2015)'
_computing_structure_solution 'SHELXT 2018/2 (Sheldrick, 2018)'
_diffrn_ambient_temperature 150.0
_diffrn_measured_fraction_theta_full 0.996
_diffrn_measured_fraction_theta_max 0.995
_diffrn_measurement_device_type 'Bruker D8 Quest Photon III'
_diffrn_measurement_method '\f and \w scans'
_diffrn_radiation_type CuK\a
_diffrn_radiation_wavelength 1.54178
_diffrn_reflns_av_R_equivalents 0.0414
_diffrn_reflns_av_unetI/netI 0.0246
_diffrn_reflns_Laue_measured_fraction_full 0.996
_diffrn_reflns_Laue_measured_fraction_max 0.995
_diffrn_reflns_limit_h_max 8
_diffrn_reflns_limit_h_min -9
_diffrn_reflns_limit_k_max 10
_diffrn_reflns_limit_k_min -10
_diffrn_reflns_limit_l_max 29
_diffrn_reflns_limit_l_min -29
_diffrn_reflns_number 45499
_diffrn_reflns_point_group_measured_fraction_full 0.996
_diffrn_reflns_point_group_measured_fraction_max 0.995
_diffrn_reflns_theta_full 67.679
_diffrn_reflns_theta_max 72.230
_diffrn_reflns_theta_min 3.780
_diffrn_source_current 1.1
_diffrn_source_power 0.055
_diffrn_source_voltage 50.0
_diffrn_standards_number 0
_exptl_absorpt_coefficient_mu 3.816
_exptl_absorpt_correction_T_max 0.7536
_exptl_absorpt_correction_T_min 0.4639
_exptl_absorpt_correction_type multi-scan
_exptl_absorpt_process_details
;
SADABS-2016/2 (Bruker,2016/2) was used for absorption correction.
wR2(int) was 0.1251 before and 0.0669 after correction.
The Ratio of minimum to maximum transmission is 0.6156.
The \l/2 correction factor is Not present.
;
_exptl_crystal_colour blue
_exptl_crystal_colour_primary blue
_exptl_crystal_density_diffrn 1.526
_exptl_crystal_description plate
_exptl_crystal_F_000 674
_exptl_crystal_size_max 0.405
_exptl_crystal_size_mid 0.365
_exptl_crystal_size_min 0.074
_refine_diff_density_max 0.494
_refine_diff_density_min -0.504
_refine_diff_density_rms 0.062
_refine_ls_extinction_method none
_refine_ls_goodness_of_fit_ref 1.052
_refine_ls_hydrogen_treatment constr
_refine_ls_matrix_type full
_refine_ls_number_parameters 381
_refine_ls_number_reflns 5648
_refine_ls_number_restraints 19
_refine_ls_restrained_S_all 1.059
_refine_ls_R_factor_all 0.0333
_refine_ls_R_factor_gt 0.0330
_refine_ls_shift/su_max 0.002
_refine_ls_shift/su_mean 0.000
_refine_ls_structure_factor_coef Fsqd
_refine_ls_weighting_details 'w=1/[\s^2^(Fo^2^)+(0.0476P)^2^+1.2292P] where P=(Fo^2^+2Fc^2^)/3'
_refine_ls_weighting_scheme calc
_refine_ls_wR_factor_gt 0.0898
_refine_ls_wR_factor_ref 0.0901
_reflns_Friedel_coverage 0.000
_reflns_number_gt 5552
_reflns_number_total 5648
_reflns_threshold_expression 'I > 2\s(I)'
_cod_data_source_file d3dt01294h2.cif
_cod_data_source_block q22050js_0m
_cod_database_code 7713324
_shelx_shelxl_version_number 2018/3
_shelx_space_group_comment
;
The symmetry employed for this shelxl refinement is uniquely defined
by the following loop, which should always be used as a source of
symmetry information in preference to the above space-group names.
They are only intended as comments.
;
_olex2_refinement_description
;
1. Fixed Uiso
 At 1.2 times of:
  All C(H) groups, All C(H,H) groups, All N(H) groups
 At 1.5 times of:
  All C(H,H,H) groups
2. Restrained distances
 C28-C29B
 1.54 with sigma of 0.01
3. Uiso/Uaniso restraints and constraints
C28 \\sim C28 \\sim C29A \\sim C29B: within 2A with sigma of 0.01 and sigma for
terminal atoms of 0.02 within 2A
4. Others
 Fixed Sof: C29A(0.6) H29A(0.6) H29B(0.6) H29C(0.6) C29B(0.4) H29D(0.4)
 H29E(0.4) H29F(0.4)
5.a Riding coordinates:
 N4(H4)
5.b Secondary CH2 refined with riding coordinates:
 C16(H16A,H16B), C17(H17A,H17B)
5.c Aromatic/amide H refined with riding coordinates:
 C1(H1), C2(H2), C3(H3), C4(H4A), C7(H7), C9(H9), C12(H12), C13(H13), C14(H14),
  C15(H15), C19(H19), C21(H21), C22(H22), C23(H23), C24(H24), C26(H26), C27(H27)
5.d Idealised Me refined as rotating group:
 C29A(H29A,H29B,H29C), C29B(H29D,H29E,H29F)
;
_olex2_submission_special_instructions 'No special instructions were received'

loop_
_space_group_symop_operation_xyz
'x, y, z'
'-x, -y, -z'

loop_
_atom_site_label
_atom_site_type_symbol
_atom_site_fract_x
_atom_site_fract_y
_atom_site_fract_z
_atom_site_U_iso_or_equiv
_atom_site_adp_type
_atom_site_occupancy
_atom_site_site_symmetry_order
_atom_site_calc_flag
_atom_site_refinement_flags_posn
_atom_site_refinement_flags_adp
_atom_site_refinement_flags_occupancy
_atom_site_disorder_assembly
_atom_site_disorder_group
Cu1 Cu 1.05678(3) -0.01832(3) 0.91801(2) 0.01904(9) Uani 1 1 d . . . . .
Cl1 Cl 1.23809(6) -0.11679(6) 0.81623(2) 0.02660(11) Uani 1 1 d . . . . .
Cl2 Cl 1.23189(6) -0.17907(5) 0.98897(2) 0.02288(11) Uani 1 1 d . . . . .
S1 S -0.00304(6) 0.74103(6) 0.69405(2) 0.02324(11) Uani 1 1 d . . . . .
O1 O 0.53964(18) 0.42038(16) 0.73964(6) 0.0248(3) Uani 1 1 d . . . . .
O2 O 0.0058(2) 0.62363(18) 0.65514(7) 0.0348(3) Uani 1 1 d . . . . .
O3 O -0.1326(2) 0.75526(19) 0.74287(6) 0.0327(3) Uani 1 1 d . . . . .
N1 N 0.8865(2) -0.15391(18) 0.91693(6) 0.0186(3) Uani 1 1 d . . . . .
N2 N 0.8822(2) 0.13562(18) 0.86441(6) 0.0176(3) Uani 1 1 d . . . . .
N3 N 1.1527(2) 0.18000(18) 0.90355(6) 0.0180(3) Uani 1 1 d . . . . .
N4 N 0.1978(2) 0.68673(19) 0.71958(6) 0.0223(3) Uani 1 1 d . . . . .
H4 H 0.195662 0.739193 0.745177 0.027 Uiso 1 1 d R U . . .
C1 C 0.8907(3) -0.2997(2) 0.94896(8) 0.0218(4) Uani 1 1 d . . . . .
H1 H 0.981518 -0.348652 0.976579 0.026 Uiso 1 1 calc R U . . .
C2 C 0.7682(3) -0.3828(2) 0.94367(8) 0.0242(4) Uani 1 1 d . . . . .
H2 H 0.774056 -0.485891 0.967384 0.029 Uiso 1 1 calc R U . . .
C3 C 0.6376(3) -0.3121(2) 0.90310(8) 0.0248(4) Uani 1 1 d . . . . .
H3 H 0.551958 -0.366031 0.898454 0.030 Uiso 1 1 calc R U . . .
C4 C 0.6328(3) -0.1616(2) 0.86924(8) 0.0240(4) Uani 1 1 d . . . . .
H4A H 0.545391 -0.112184 0.840649 0.029 Uiso 1 1 calc R U . . .
C5 C 0.7569(2) -0.0844(2) 0.87761(7) 0.0186(3) Uani 1 1 d . . . . .
C6 C 0.7570(2) 0.0810(2) 0.84650(7) 0.0180(3) Uani 1 1 d . . . . .
C7 C 0.6427(2) 0.1765(2) 0.80370(8) 0.0206(3) Uani 1 1 d . . . . .
H7 H 0.555020 0.137063 0.790658 0.025 Uiso 1 1 calc R U . . .
C8 C 0.6592(2) 0.3333(2) 0.77993(7) 0.0199(3) Uani 1 1 d . . . . .
C9 C 0.7937(2) 0.3874(2) 0.79791(7) 0.0191(3) Uani 1 1 d . . . . .
H9 H 0.808110 0.492349 0.781623 0.023 Uiso 1 1 calc R U . . .
C10 C 0.9053(2) 0.2810(2) 0.84064(7) 0.0174(3) Uani 1 1 d . . . . .
C11 C 1.0614(2) 0.3087(2) 0.86400(7) 0.0177(3) Uani 1 1 d . . . . .
C12 C 1.1136(3) 0.4506(2) 0.84785(8) 0.0220(4) Uani 1 1 d . . . . .
H12 H 1.048628 0.539166 0.819977 0.026 Uiso 1 1 calc R U . . .
C13 C 1.2626(3) 0.4618(2) 0.87298(8) 0.0247(4) Uani 1 1 d . . . . .
H13 H 1.300259 0.558488 0.862654 0.030 Uiso 1 1 calc R U . . .
C14 C 1.3552(3) 0.3310(2) 0.91306(8) 0.0241(4) Uani 1 1 d . . . . .
H14 H 1.457452 0.336246 0.930662 0.029 Uiso 1 1 calc R U . . .
C15 C 1.2968(2) 0.1915(2) 0.92731(7) 0.0213(4) Uani 1 1 d . . . . .
H15 H 1.361050 0.101249 0.954816 0.026 Uiso 1 1 calc R U . . .
C16 C 0.5336(3) 0.5896(2) 0.71536(8) 0.0239(4) Uani 1 1 d . . . . .
H16A H 0.646217 0.584908 0.690477 0.029 Uiso 1 1 calc R U . . .
H16B H 0.525426 0.659528 0.745983 0.029 Uiso 1 1 calc R U . . .
C17 C 0.3632(3) 0.6643(2) 0.68089(8) 0.0251(4) Uani 1 1 d . . . . .
H17A H 0.359900 0.775498 0.659415 0.030 Uiso 1 1 calc R U . . .
H17B H 0.366772 0.587327 0.653029 0.030 Uiso 1 1 calc R U . . .
C18 C -0.0505(2) 0.9458(2) 0.65496(8) 0.0217(4) Uani 1 1 d . . . . .
C19 C -0.1092(3) 0.9766(3) 0.60082(8) 0.0265(4) Uani 1 1 d . . . . .
H19 H -0.120312 0.887028 0.583469 0.032 Uiso 1 1 calc R U . . .
C20 C -0.1538(3) 1.1433(3) 0.57042(8) 0.0276(4) Uani 1 1 d . . . . .
C21 C -0.2199(3) 1.1825(3) 0.51471(9) 0.0394(5) Uani 1 1 d . . . . .
H21 H -0.235913 1.096452 0.496579 0.047 Uiso 1 1 calc R U . . .
C22 C -0.2609(4) 1.3454(3) 0.48702(10) 0.0491(6) Uani 1 1 d . . . . .
H22 H -0.304993 1.371147 0.449621 0.059 Uiso 1 1 calc R U . . .
C23 C -0.2386(4) 1.4747(3) 0.51311(11) 0.0474(6) Uani 1 1 d . . . . .
H23 H -0.267380 1.586438 0.493126 0.057 Uiso 1 1 calc R U . . .
C24 C -0.1762(3) 1.4414(3) 0.56656(10) 0.0370(5) Uani 1 1 d . . . . .
H24 H -0.161292 1.529836 0.583645 0.044 Uiso 1 1 calc R U . . .
C25 C -0.1332(3) 1.2749(3) 0.59714(8) 0.0268(4) Uani 1 1 d . . . . .
C26 C -0.0700(3) 1.2360(2) 0.65326(8) 0.0261(4) Uani 1 1 d . . . . .
H26 H -0.054545 1.322891 0.671032 0.031 Uiso 1 1 calc R U . . .
C27 C -0.0310(3) 1.0757(2) 0.68231(8) 0.0232(4) Uani 1 1 d . . . . .
H27 H 0.008572 1.051755 0.720248 0.028 Uiso 1 1 calc R U . . .
N5 N 0.3900(5) 1.0272(5) 0.57936(13) 0.0886(11) Uani 1 1 d . . . . .
C28 C 0.3962(4) 1.1029(4) 0.61314(15) 0.0596(8) Uani 1 1 d D U . . .
C29A C 0.4098(11) 1.1669(10) 0.6674(3) 0.0688(18) Uani 0.6 1 d . U P A 1
H29A H 0.412483 1.078749 0.699820 0.103 Uiso 0.6 1 calc R U P A 1
H29B H 0.302491 1.269076 0.672725 0.103 Uiso 0.6 1 calc R U P A 1
H29C H 0.523435 1.194799 0.665142 0.103 Uiso 0.6 1 calc R U P A 1
C29B C 0.4007(18) 1.2433(14) 0.6409(6) 0.086(3) Uani 0.4 1 d D U P A 2
H29D H 0.516456 1.265487 0.629226 0.129 Uiso 0.4 1 calc R U P A 2
H29E H 0.393114 1.213364 0.682496 0.129 Uiso 0.4 1 calc R U P A 2
H29F H 0.295592 1.345473 0.629636 0.129 Uiso 0.4 1 calc R U P A 2

loop_
_atom_site_aniso_label
_atom_site_aniso_U_11
_atom_site_aniso_U_22
_atom_site_aniso_U_33
_atom_site_aniso_U_23
_atom_site_aniso_U_13
_atom_site_aniso_U_12
Cu1 0.01882(15) 0.01906(14) 0.02072(15) 0.00307(10) -0.00900(10) -0.00842(11)
Cl1 0.0216(2) 0.0326(2) 0.0277(2) -0.01220(18) -0.00553(16) -0.00712(18)
Cl2 0.0226(2) 0.0250(2) 0.0207(2) 0.00383(16) -0.00921(16) -0.00825(17)
S1 0.0253(2) 0.0213(2) 0.0260(2) 0.00128(17) -0.01056(17) -0.01077(17)
O1 0.0258(7) 0.0201(6) 0.0282(7) 0.0027(5) -0.0148(5) -0.0060(5)
O2 0.0459(9) 0.0243(7) 0.0406(8) -0.0033(6) -0.0224(7) -0.0143(6)
O3 0.0281(7) 0.0355(8) 0.0350(8) 0.0070(6) -0.0054(6) -0.0152(6)
N1 0.0173(7) 0.0199(7) 0.0187(7) -0.0017(6) -0.0034(5) -0.0062(6)
N2 0.0169(7) 0.0193(7) 0.0173(7) -0.0018(5) -0.0028(5) -0.0068(6)
N3 0.0178(7) 0.0201(7) 0.0167(7) -0.0026(5) -0.0031(5) -0.0066(6)
N4 0.0241(8) 0.0225(7) 0.0208(7) -0.0011(6) -0.0096(6) -0.0067(6)
C1 0.0228(9) 0.0215(9) 0.0208(8) 0.0012(7) -0.0040(7) -0.0077(7)
C2 0.0257(9) 0.0223(9) 0.0255(9) -0.0002(7) -0.0011(7) -0.0105(7)
C3 0.0221(9) 0.0266(9) 0.0294(9) -0.0044(7) -0.0017(7) -0.0123(7)
C4 0.0212(9) 0.0253(9) 0.0274(9) -0.0011(7) -0.0073(7) -0.0095(7)
C5 0.0167(8) 0.0200(8) 0.0189(8) -0.0022(6) -0.0022(6) -0.0056(6)
C6 0.0159(8) 0.0195(8) 0.0187(8) -0.0034(6) -0.0026(6) -0.0053(6)
C7 0.0181(8) 0.0221(8) 0.0229(8) -0.0027(7) -0.0070(7) -0.0069(7)
C8 0.0183(8) 0.0216(8) 0.0176(8) -0.0020(6) -0.0059(6) -0.0027(7)
C9 0.0198(8) 0.0177(8) 0.0191(8) -0.0011(6) -0.0032(6) -0.0055(7)
C10 0.0167(8) 0.0187(8) 0.0165(8) -0.0032(6) -0.0014(6) -0.0052(6)
C11 0.0167(8) 0.0200(8) 0.0165(8) -0.0036(6) -0.0013(6) -0.0058(6)
C12 0.0221(9) 0.0223(9) 0.0218(8) -0.0003(7) -0.0035(7) -0.0082(7)
C13 0.0247(9) 0.0261(9) 0.0276(9) -0.0037(7) -0.0011(7) -0.0140(8)
C14 0.0203(9) 0.0314(10) 0.0244(9) -0.0061(7) -0.0040(7) -0.0119(8)
C15 0.0195(8) 0.0259(9) 0.0192(8) -0.0029(7) -0.0045(7) -0.0076(7)
C16 0.0237(9) 0.0213(9) 0.0255(9) 0.0024(7) -0.0077(7) -0.0067(7)
C17 0.0263(10) 0.0250(9) 0.0213(9) 0.0026(7) -0.0076(7) -0.0060(7)
C18 0.0193(8) 0.0218(9) 0.0234(9) 0.0001(7) -0.0052(7) -0.0064(7)
C19 0.0279(10) 0.0270(10) 0.0252(9) -0.0050(7) -0.0072(7) -0.0079(8)
C20 0.0278(10) 0.0308(10) 0.0220(9) -0.0010(7) -0.0050(7) -0.0072(8)
C21 0.0483(14) 0.0415(13) 0.0253(10) -0.0021(9) -0.0119(9) -0.0093(10)
C22 0.0646(17) 0.0512(15) 0.0253(11) 0.0081(10) -0.0184(11) -0.0129(13)
C23 0.0589(16) 0.0388(13) 0.0382(13) 0.0119(10) -0.0117(11) -0.0135(11)
C24 0.0441(13) 0.0296(11) 0.0359(11) 0.0037(9) -0.0075(9) -0.0125(9)
C25 0.0240(9) 0.0274(10) 0.0266(9) -0.0001(8) -0.0029(7) -0.0067(8)
C26 0.0279(10) 0.0242(9) 0.0272(9) -0.0041(7) -0.0046(7) -0.0088(8)
C27 0.0237(9) 0.0249(9) 0.0210(8) -0.0020(7) -0.0065(7) -0.0072(7)
N5 0.109(3) 0.129(3) 0.0625(18) -0.0286(19) 0.0112(17) -0.082(2)
C28 0.0540(17) 0.0534(16) 0.081(2) -0.0123(15) -0.0031(15) -0.0294(14)
C29A 0.064(4) 0.077(5) 0.090(5) -0.038(4) 0.001(3) -0.044(4)
C29B 0.062(5) 0.066(6) 0.144(10) -0.050(6) 0.007(7) -0.027(5)

loop_
_atom_type_symbol
_atom_type_description
_atom_type_scat_dispersion_real
_atom_type_scat_dispersion_imag
_atom_type_scat_source
C C 0.0181 0.0091 'International Tables Vol C Tables 4.2.6.8 and 6.1.1.4'
H H 0.0000 0.0000 'International Tables Vol C Tables 4.2.6.8 and 6.1.1.4'
Cl Cl 0.3639 0.7018 'International Tables Vol C Tables 4.2.6.8 and 6.1.1.4'
Cu Cu -1.9646 0.5888 'International Tables Vol C Tables 4.2.6.8 and 6.1.1.4'
N N 0.0311 0.0180 'International Tables Vol C Tables 4.2.6.8 and 6.1.1.4'
O O 0.0492 0.0322 'International Tables Vol C Tables 4.2.6.8 and 6.1.1.4'
S S 0.3331 0.5567 'International Tables Vol C Tables 4.2.6.8 and 6.1.1.4'

loop_
_geom_angle_atom_site_label_1
_geom_angle_atom_site_label_2
_geom_angle_atom_site_label_3
_geom_angle
_geom_angle_site_symmetry_1
_geom_angle_site_symmetry_3
_geom_angle_publ_flag
Cl2 Cu1 Cl1 107.974(18) . . ?
N1 Cu1 Cl1 92.37(4) . . ?
N1 Cu1 Cl2 99.13(4) . . ?
N2 Cu1 Cl1 79.65(4) . . ?
N2 Cu1 Cl2 172.37(5) . . ?
N2 Cu1 N1 80.28(6) . . ?
N2 Cu1 N3 79.61(6) . . ?
N3 Cu1 Cl1 87.51(4) . . ?
N3 Cu1 Cl2 100.33(4) . . ?
N3 Cu1 N1 159.58(6) . . ?
O2 S1 O3 118.76(9) . . ?
O2 S1 N4 108.19(9) . . ?
O2 S1 C18 108.30(9) . . ?
O3 S1 N4 105.68(8) . . ?
O3 S1 C18 107.65(9) . . ?
N4 S1 C18 107.81(8) . . ?
C8 O1 C16 119.48(14) . . ?
C1 N1 Cu1 128.00(12) . . ?
C1 N1 C5 118.42(15) . . ?
C5 N1 Cu1 113.57(12) . . ?
C6 N2 Cu1 118.06(12) . . ?
C10 N2 Cu1 119.55(12) . . ?
C10 N2 C6 121.72(15) . . ?
C11 N3 Cu1 114.38(11) . . ?
C15 N3 Cu1 126.64(12) . . ?
C15 N3 C11 118.94(15) . . ?
S1 N4 H4 111.8 . . ?
C17 N4 S1 120.12(12) . . ?
C17 N4 H4 113.1 . . ?
N1 C1 H1 118.6 . . ?
N1 C1 C2 122.85(17) . . ?
C2 C1 H1 118.6 . . ?
C1 C2 H2 120.8 . . ?
C3 C2 C1 118.38(17) . . ?
C3 C2 H2 120.8 . . ?
C2 C3 H3 120.3 . . ?
C2 C3 C4 119.34(17) . . ?
C4 C3 H3 120.3 . . ?
C3 C4 H4A 120.5 . . ?
C5 C4 C3 119.08(17) . . ?
C5 C4 H4A 120.5 . . ?
N1 C5 C4 121.91(16) . . ?
N1 C5 C6 114.36(15) . . ?
C4 C5 C6 123.70(16) . . ?
N2 C6 C5 112.99(15) . . ?
N2 C6 C7 120.88(16) . . ?
C7 C6 C5 126.13(16) . . ?
C6 C7 H7 120.9 . . ?
C6 C7 C8 118.28(16) . . ?
C8 C7 H7 120.9 . . ?
O1 C8 C7 114.56(16) . . ?
O1 C8 C9 125.00(16) . . ?
C7 C8 C9 120.44(16) . . ?
C8 C9 H9 121.4 . . ?
C10 C9 C8 117.23(16) . . ?
C10 C9 H9 121.4 . . ?
N2 C10 C9 121.35(16) . . ?
N2 C10 C11 112.29(15) . . ?
C9 C10 C11 126.34(16) . . ?
N3 C11 C10 113.93(15) . . ?
N3 C11 C12 121.59(16) . . ?
C12 C11 C10 124.48(16) . . ?
C11 C12 H12 120.5 . . ?
C11 C12 C13 119.04(17) . . ?
C13 C12 H12 120.5 . . ?
C12 C13 H13 120.4 . . ?
C14 C13 C12 119.26(17) . . ?
C14 C13 H13 120.4 . . ?
C13 C14 H14 120.5 . . ?
C13 C14 C15 119.04(17) . . ?
C15 C14 H14 120.5 . . ?
N3 C15 C14 122.13(17) . . ?
N3 C15 H15 118.9 . . ?
C14 C15 H15 118.9 . . ?
O1 C16 H16A 110.5 . . ?
O1 C16 H16B 110.5 . . ?
O1 C16 C17 106.23(15) . . ?
H16A C16 H16B 108.7 . . ?
C17 C16 H16A 110.5 . . ?
C17 C16 H16B 110.5 . . ?
N4 C17 C16 109.29(15) . . ?
N4 C17 H17A 109.8 . . ?
N4 C17 H17B 109.8 . . ?
C16 C17 H17A 109.8 . . ?
C16 C17 H17B 109.8 . . ?
H17A C17 H17B 108.3 . . ?
C19 C18 S1 120.14(15) . . ?
C19 C18 C27 121.89(17) . . ?
C27 C18 S1 117.94(14) . . ?
C18 C19 H19 120.1 . . ?
C18 C19 C20 119.81(18) . . ?
C20 C19 H19 120.1 . . ?
C19 C20 C25 118.94(17) . . ?
C21 C20 C19 121.84(19) . . ?
C21 C20 C25 119.22(19) . . ?
C20 C21 H21 120.1 . . ?
C22 C21 C20 119.7(2) . . ?
C22 C21 H21 120.1 . . ?
C21 C22 H22 119.5 . . ?
C21 C22 C23 121.1(2) . . ?
C23 C22 H22 119.5 . . ?
C22 C23 H23 119.7 . . ?
C24 C23 C22 120.7(2) . . ?
C24 C23 H23 119.7 . . ?
C23 C24 H24 119.8 . . ?
C23 C24 C25 120.4(2) . . ?
C25 C24 H24 119.8 . . ?
C24 C25 C20 118.98(19) . . ?
C26 C25 C20 119.08(18) . . ?
C26 C25 C24 121.93(19) . . ?
C25 C26 H26 119.4 . . ?
C27 C26 C25 121.25(18) . . ?
C27 C26 H26 119.4 . . ?
C18 C27 H27 120.5 . . ?
C26 C27 C18 119.01(17) . . ?
C26 C27 H27 120.5 . . ?
N5 C28 C29A 166.8(5) . . ?
N5 C28 C29B 161.2(7) . . ?
C28 C29A H29A 109.5 . . ?
C28 C29A H29B 109.5 . . ?
C28 C29A H29C 109.5 . . ?
H29A C29A H29B 109.5 . . ?
H29A C29A H29C 109.5 . . ?
H29B C29A H29C 109.5 . . ?
C28 C29B H29D 109.5 . . ?
C28 C29B H29E 109.5 . . ?
C28 C29B H29F 109.5 . . ?
H29D C29B H29E 109.5 . . ?
H29D C29B H29F 109.5 . . ?
H29E C29B H29F 109.5 . . ?

loop_
_geom_bond_atom_site_label_1
_geom_bond_atom_site_label_2
_geom_bond_distance
_geom_bond_site_symmetry_2
_geom_bond_publ_flag
Cu1 Cl1 2.7519(5) . ?
Cu1 Cl2 2.2344(5) . ?
Cu1 N1 2.0304(15) . ?
Cu1 N2 1.9364(14) . ?
Cu1 N3 2.0294(15) . ?
S1 O2 1.4384(15) . ?
S1 O3 1.4385(16) . ?
S1 N4 1.6132(15) . ?
S1 C18 1.7656(18) . ?
O1 C8 1.342(2) . ?
O1 C16 1.443(2) . ?
N1 C1 1.335(2) . ?
N1 C5 1.354(2) . ?
N2 C6 1.339(2) . ?
N2 C10 1.333(2) . ?
N3 C11 1.359(2) . ?
N3 C15 1.340(2) . ?
N4 H4 0.8019 . ?
N4 C17 1.465(3) . ?
C1 H1 0.9500 . ?
C1 C2 1.388(3) . ?
C2 H2 0.9500 . ?
C2 C3 1.381(3) . ?
C3 H3 0.9500 . ?
C3 C4 1.385(3) . ?
C4 H4A 0.9500 . ?
C4 C5 1.380(3) . ?
C5 C6 1.476(2) . ?
C6 C7 1.378(2) . ?
C7 H7 0.9500 . ?
C7 C8 1.400(3) . ?
C8 C9 1.401(3) . ?
C9 H9 0.9500 . ?
C9 C10 1.392(2) . ?
C10 C11 1.483(2) . ?
C11 C12 1.384(3) . ?
C12 H12 0.9500 . ?
C12 C13 1.389(3) . ?
C13 H13 0.9500 . ?
C13 C14 1.379(3) . ?
C14 H14 0.9500 . ?
C14 C15 1.388(3) . ?
C15 H15 0.9500 . ?
C16 H16A 0.9900 . ?
C16 H16B 0.9900 . ?
C16 C17 1.513(2) . ?
C17 H17A 0.9900 . ?
C17 H17B 0.9900 . ?
C18 C19 1.364(3) . ?
C18 C27 1.419(3) . ?
C19 H19 0.9500 . ?
C19 C20 1.421(3) . ?
C20 C21 1.416(3) . ?
C20 C25 1.426(3) . ?
C21 H21 0.9500 . ?
C21 C22 1.373(3) . ?
C22 H22 0.9500 . ?
C22 C23 1.406(4) . ?
C23 H23 0.9500 . ?
C23 C24 1.357(3) . ?
C24 H24 0.9500 . ?
C24 C25 1.423(3) . ?
C25 C26 1.417(3) . ?
C26 H26 0.9500 . ?
C26 C27 1.367(3) . ?
C27 H27 0.9500 . ?
N5 C28 1.116(4) . ?
C28 C29A 1.500(7) . ?
C28 C29B 1.458(8) . ?
C29A H29A 0.9800 . ?
C29A H29B 0.9800 . ?
C29A H29C 0.9800 . ?
C29B H29D 0.9800 . ?
C29B H29E 0.9800 . ?
C29B H29F 0.9800 . ?

loop_
_geom_hbond_atom_site_label_D
_geom_hbond_atom_site_label_H
_geom_hbond_atom_site_label_A
_geom_hbond_distance_DH
_geom_hbond_distance_HA
_geom_hbond_distance_DA
_geom_hbond_angle_DHA
_geom_hbond_site_symmetry_A
_geom_hbond_publ_flag
N4 H4 Cl1 0.80 2.34 3.1344(16) 171.1 1_465 yes

loop_
_geom_torsion_atom_site_label_1
_geom_torsion_atom_site_label_2
_geom_torsion_atom_site_label_3
_geom_torsion_atom_site_label_4
_geom_torsion
_geom_torsion_site_symmetry_1
_geom_torsion_site_symmetry_2
_geom_torsion_site_symmetry_3
_geom_torsion_site_symmetry_4
_geom_torsion_publ_flag
Cu1 N1 C1 C2 -178.82(14) . . . . ?
Cu1 N1 C5 C4 177.73(14) . . . . ?
Cu1 N1 C5 C6 -4.07(18) . . . . ?
Cu1 N2 C6 C5 8.06(19) . . . . ?
Cu1 N2 C6 C7 -172.68(13) . . . . ?
Cu1 N2 C10 C9 173.78(12) . . . . ?
Cu1 N2 C10 C11 -4.79(19) . . . . ?
Cu1 N3 C11 C10 1.95(18) . . . . ?
Cu1 N3 C11 C12 -177.82(13) . . . . ?
Cu1 N3 C15 C14 177.83(13) . . . . ?
S1 N4 C17 C16 -171.92(12) . . . . ?
S1 C18 C19 C20 177.63(15) . . . . ?
S1 C18 C27 C26 -178.88(15) . . . . ?
O1 C8 C9 C10 179.51(16) . . . . ?
O1 C16 C17 N4 66.18(19) . . . . ?
O2 S1 N4 C17 53.05(16) . . . . ?
O2 S1 C18 C19 13.59(19) . . . . ?
O2 S1 C18 C27 -168.34(15) . . . . ?
O3 S1 N4 C17 -178.76(14) . . . . ?
O3 S1 C18 C19 -115.97(16) . . . . ?
O3 S1 C18 C27 62.09(16) . . . . ?
N1 C1 C2 C3 0.6(3) . . . . ?
N1 C5 C6 N2 -2.3(2) . . . . ?
N1 C5 C6 C7 178.53(16) . . . . ?
N2 C6 C7 C8 -0.8(3) . . . . ?
N2 C10 C11 N3 1.6(2) . . . . ?
N2 C10 C11 C12 -178.62(16) . . . . ?
N3 C11 C12 C13 -0.3(3) . . . . ?
N4 S1 C18 C19 130.44(16) . . . . ?
N4 S1 C18 C27 -51.50(17) . . . . ?
C1 N1 C5 C4 -1.3(3) . . . . ?
C1 N1 C5 C6 176.93(15) . . . . ?
C1 C2 C3 C4 0.0(3) . . . . ?
C2 C3 C4 C5 -1.1(3) . . . . ?
C3 C4 C5 N1 1.8(3) . . . . ?
C3 C4 C5 C6 -176.19(17) . . . . ?
C4 C5 C6 N2 175.91(17) . . . . ?
C4 C5 C6 C7 -3.3(3) . . . . ?
C5 N1 C1 C2 0.0(3) . . . . ?
C5 C6 C7 C8 178.34(16) . . . . ?
C6 N2 C10 C9 3.3(3) . . . . ?
C6 N2 C10 C11 -175.28(15) . . . . ?
C6 C7 C8 O1 -178.27(16) . . . . ?
C6 C7 C8 C9 2.4(3) . . . . ?
C7 C8 C9 C10 -1.3(3) . . . . ?
C8 O1 C16 C17 -169.19(15) . . . . ?
C8 C9 C10 N2 -1.6(2) . . . . ?
C8 C9 C10 C11 176.79(16) . . . . ?
C9 C10 C11 N3 -176.86(16) . . . . ?
C9 C10 C11 C12 2.9(3) . . . . ?
C10 N2 C6 C5 178.69(15) . . . . ?
C10 N2 C6 C7 -2.0(3) . . . . ?
C10 C11 C12 C13 179.93(16) . . . . ?
C11 N3 C15 C14 0.3(3) . . . . ?
C11 C12 C13 C14 0.4(3) . . . . ?
C12 C13 C14 C15 -0.1(3) . . . . ?
C13 C14 C15 N3 -0.3(3) . . . . ?
C15 N3 C11 C10 179.74(15) . . . . ?
C15 N3 C11 C12 0.0(2) . . . . ?
C16 O1 C8 C7 175.07(15) . . . . ?
C16 O1 C8 C9 -5.7(3) . . . . ?
C18 S1 N4 C17 -63.86(16) . . . . ?
C18 C19 C20 C21 -178.3(2) . . . . ?
C18 C19 C20 C25 1.0(3) . . . . ?
C19 C18 C27 C26 -0.8(3) . . . . ?
C19 C20 C21 C22 -179.9(2) . . . . ?
C19 C20 C25 C24 179.46(19) . . . . ?
C19 C20 C25 C26 -0.4(3) . . . . ?
C20 C21 C22 C23 -0.1(4) . . . . ?
C20 C25 C26 C27 -0.8(3) . . . . ?
C21 C20 C25 C24 -1.2(3) . . . . ?
C21 C20 C25 C26 178.9(2) . . . . ?
C21 C22 C23 C24 -0.2(4) . . . . ?
C22 C23 C24 C25 -0.3(4) . . . . ?
C23 C24 C25 C20 1.0(3) . . . . ?
C23 C24 C25 C26 -179.2(2) . . . . ?
C24 C25 C26 C27 179.3(2) . . . . ?
C25 C20 C21 C22 0.8(4) . . . . ?
C25 C26 C27 C18 1.4(3) . . . . ?
C27 C18 C19 C20 -0.4(3) . . . . ?
